data_2233962
loop_
_publ_author_name
'Howie, R. Alan'
'Wardell, James L.'
'Wardell, Solange M. S. V.'
'Tiekink, Edward R. T.'

_publ_section_title
;
 2-{(<i>E</i>)-1-[2-(2-Nitrophenyl)hydrazin-1-ylidene]ethyl}benzene-1,3-diol
 monohydrate
;
_journal_coeditor_code PV2513
_journal_issue 3
_journal_name_full 'Acta Crystallographica Section E'
_journal_page_first o765
_journal_page_last o766
_journal_paper_doi 10.1107/S1600536812006241
_journal_volume 68
_journal_year 2012
_chemical_formula_iupac 'C14 H13 N3 O4, H2 O'
_chemical_formula_moiety 'C14 H13 N3 O4, H2 O'
_chemical_formula_sum 'C14 H15 N3 O5'
_chemical_formula_weight 305.29
_chemical_name_systematic
;
2-{(<i>E</i>)-1-[2-(2-Nitrophenyl)hydrazin-1-ylidene]ethyl}benzene-1,3-diol
monohydrate
;
_space_group_IT_number 14
_symmetry_cell_setting monoclinic
_symmetry_space_group_name_Hall '-P 2yn'
_symmetry_space_group_name_H-M 'P 1 21/n 1'
_atom_sites_solution_hydrogens geom
_atom_sites_solution_primary direct
_atom_sites_solution_secondary difmap
_audit_creation_method SHELXL-97
_cell_angle_alpha 90.00
_cell_angle_beta 106.976(5)
_cell_angle_gamma 90.00
_cell_formula_units_Z 4
_cell_length_a 7.6448(6)
_cell_length_b 21.405(2)
_cell_length_c 8.5755(7)
_cell_measurement_reflns_used 19763
_cell_measurement_temperature 120(2)
_cell_measurement_theta_max 27.48
_cell_measurement_theta_min 2.91
_cell_volume 1342.1(2)
_computing_cell_refinement 'DENZO (Otwinowski & Minor, 1997) and COLLECT (Hooft, 1998)'
_computing_data_collection 'COLLECT (Hooft, 1998)'
_computing_data_reduction 'DENZO (Otwinowski & Minor, 1997) and COLLECT (Hooft, 1998)'
_computing_molecular_graphics 'ORTEP-3 (Farrugia, 1997) and DIAMOND (Brandenburg, 2006)'
_computing_publication_material 'publCIF (Westrip, 2010)'
_computing_structure_refinement 'SHELXL97 (Sheldrick, 2008)'
_computing_structure_solution 'SHELXS97 (Sheldrick, 2008)'
_diffrn_ambient_temperature 120(2)
_diffrn_detector_area_resol_mean 9.091
_diffrn_measured_fraction_theta_full 0.996
_diffrn_measured_fraction_theta_max 0.996
_diffrn_measurement_device_type 'Bruker-Nonius Roper CCD camera on \k-goniostat'
_diffrn_measurement_method '\f & \w scans'
_diffrn_radiation_monochromator graphite
_diffrn_radiation_source 'Bruker--Nonius FR591 rotating anode'
_diffrn_radiation_type MoK\a
_diffrn_radiation_wavelength 0.71073
_diffrn_reflns_av_R_equivalents 0.1103
_diffrn_reflns_av_sigmaI/netI 0.1186
_diffrn_reflns_limit_h_max 9
_diffrn_reflns_limit_h_min -9
_diffrn_reflns_limit_k_max 27
_diffrn_reflns_limit_k_min -27
_diffrn_reflns_limit_l_max 11
_diffrn_reflns_limit_l_min -11
_diffrn_reflns_number 16295
_diffrn_reflns_theta_full 27.50
_diffrn_reflns_theta_max 27.50
_diffrn_reflns_theta_min 2.94
_diffrn_standards_decay_% 0
_diffrn_standards_number 0
_exptl_absorpt_coefficient_mu 0.117
_exptl_absorpt_correction_T_max 0.9983
_exptl_absorpt_correction_T_min 0.7760
_exptl_absorpt_correction_type multi-scan
_exptl_absorpt_process_details '(SADABS; Sheldrick, 2007)'
_exptl_crystal_colour brown
_exptl_crystal_density_diffrn 1.511
_exptl_crystal_density_method 'not measured'
_exptl_crystal_description plate
_exptl_crystal_F_000 640
_exptl_crystal_size_max 0.45
_exptl_crystal_size_mid 0.25
_exptl_crystal_size_min 0.02
_refine_diff_density_max 0.371
_refine_diff_density_min -0.298
_refine_ls_extinction_method none
_refine_ls_goodness_of_fit_ref 1.005
_refine_ls_hydrogen_treatment mixed
_refine_ls_matrix_type full
_refine_ls_number_parameters 221
_refine_ls_number_reflns 3068
_refine_ls_number_restraints 6
_refine_ls_restrained_S_all 1.004
_refine_ls_R_factor_all 0.1630
_refine_ls_R_factor_gt 0.0662
_refine_ls_shift/su_max 0.000
_refine_ls_shift/su_mean 0.000
_refine_ls_structure_factor_coef Fsqd
_refine_ls_weighting_details 'calc w=1/[\s^2^(Fo^2^)+(0.0914P)^2^+0.0000P] where P=(Fo^2^+2Fc^2^)/3'
_refine_ls_weighting_scheme calc
_refine_ls_wR_factor_gt 0.1486
_refine_ls_wR_factor_ref 0.1936
_reflns_number_gt 1492
_reflns_number_total 3068
_reflns_threshold_expression I>2\s(I)
_cod_data_source_file pv2513.cif
_cod_data_source_block I
_cod_original_sg_symbol_H-M 'P 21/n'
_cod_database_code 2233962
_cod_database_fobs_code 2233962

loop_
_symmetry_equiv_pos_as_xyz
'x, y, z'
'x+1/2, -y+1/2, z+1/2'
'-x, -y, -z'
'-x-1/2, y-1/2, -z-1/2'

loop_
_atom_site_type_symbol
_atom_site_label
_atom_site_fract_x
_atom_site_fract_y
_atom_site_fract_z
_atom_site_U_iso_or_equiv
_atom_site_adp_type
_atom_site_calc_flag
_atom_site_refinement_flags
_atom_site_occupancy
_atom_site_symmetry_multiplicity
O O1 0.6688(3) -0.09682(11) 0.3317(3) 0.0350(6) Uani d D 1 1
H H1O 0.659(5) -0.0590(7) 0.356(5) 0.062(13) Uiso d D 1 1
O O2 1.1256(3) -0.07064(10) 0.8502(3) 0.0340(6) Uani d D 1 1
H H2O 1.189(4) -0.0952(12) 0.921(3) 0.034(10) Uiso d D 1 1
O O3 0.6421(3) 0.18198(10) 0.5589(3) 0.0353(6) Uani d . 1 1
O O4 0.4717(3) 0.25227(10) 0.4047(3) 0.0411(7) Uani d . 1 1
N N1 0.7166(3) 0.00802(11) 0.4628(3) 0.0247(6) Uani d . 1 1
N N2 0.6577(3) 0.06852(12) 0.4550(3) 0.0272(6) Uani d D 1 1
H H2N 0.702(4) 0.0956(11) 0.534(3) 0.033(9) Uiso d D 1 1
N N3 0.5292(3) 0.19801(13) 0.4289(3) 0.0315(7) Uani d . 1 1
C C1 0.8928(4) -0.07782(14) 0.5935(4) 0.0238(7) Uani d . 1 1
C C2 0.8060(4) -0.11805(15) 0.4603(4) 0.0288(8) Uani d . 1 1
C C3 0.8560(4) -0.17972(15) 0.4541(4) 0.0337(8) Uani d . 1 1
H H3 0.7969 -0.2048 0.3625 0.040 Uiso calc R 1 1
C C4 0.9922(4) -0.20473(15) 0.5816(4) 0.0322(8) Uani d . 1 1
H H4 1.0262 -0.2473 0.5779 0.039 Uiso calc R 1 1
C C5 1.0795(4) -0.16848(14) 0.7142(4) 0.0285(8) Uani d . 1 1
H H5 1.1721 -0.1863 0.8019 0.034 Uiso calc R 1 1
C C6 1.0333(4) -0.10608(14) 0.7204(4) 0.0256(7) Uani d . 1 1
C C7 0.8350(4) -0.01181(14) 0.5962(3) 0.0228(7) Uani d . 1 1
C C8 0.9016(4) 0.03103(14) 0.7387(4) 0.0314(8) Uani d . 1 1
H H8A 0.9969 0.0584 0.7212 0.043(10) Uiso calc R 1 1
H H8B 0.9522 0.0063 0.8380 0.043(9) Uiso calc R 1 1
H H8C 0.7996 0.0564 0.7506 0.067(12) Uiso calc R 1 1
C C9 0.5300(4) 0.09005(14) 0.3180(3) 0.0246(7) Uani d . 1 1
C C10 0.4639(4) 0.15195(14) 0.3020(3) 0.0252(7) Uani d . 1 1
C C11 0.3303(4) 0.17195(15) 0.1615(4) 0.0285(8) Uani d . 1 1
H H11 0.2881 0.2139 0.1538 0.034 Uiso calc R 1 1
C C12 0.2596(4) 0.13127(15) 0.0345(4) 0.0307(8) Uani d . 1 1
H H12 0.1681 0.1446 -0.0605 0.037 Uiso calc R 1 1
C C13 0.3240(4) 0.07063(15) 0.0477(4) 0.0313(8) Uani d . 1 1
H H13 0.2763 0.0424 -0.0399 0.038 Uiso calc R 1 1
C C14 0.4557(4) 0.05009(15) 0.1848(4) 0.0268(7) Uani d . 1 1
H H14 0.4973 0.0081 0.1895 0.032 Uiso calc R 1 1
O O1W 0.6617(3) 0.14329(12) 0.9035(3) 0.0397(6) Uani d D 1 1
H H1W 0.560(3) 0.1348(17) 0.836(3) 0.060 Uiso d D 1 1
H H2W 0.714(4) 0.1722(13) 0.867(4) 0.060 Uiso d D 1 1

loop_
_atom_site_aniso_label
_atom_site_aniso_U_11
_atom_site_aniso_U_22
_atom_site_aniso_U_33
_atom_site_aniso_U_12
_atom_site_aniso_U_13
_atom_site_aniso_U_23
O1 0.0414(14) 0.0315(15) 0.0260(13) 0.0007(11) 0.0000(10) -0.0022(11)
O2 0.0382(14) 0.0312(14) 0.0253(13) 0.0020(10) -0.0021(11) -0.0004(10)
O3 0.0420(14) 0.0314(14) 0.0275(13) -0.0038(10) 0.0022(11) 0.0001(10)
O4 0.0468(15) 0.0224(14) 0.0475(15) 0.0026(11) 0.0032(11) -0.0025(11)
N1 0.0256(14) 0.0238(15) 0.0257(14) -0.0001(11) 0.0088(11) 0.0013(11)
N2 0.0336(16) 0.0224(16) 0.0228(15) -0.0007(12) 0.0037(12) -0.0022(12)
N3 0.0348(17) 0.0299(17) 0.0292(16) -0.0038(13) 0.0083(13) 0.0002(13)
C1 0.0198(16) 0.0295(18) 0.0244(16) -0.0015(13) 0.0099(13) 0.0024(13)
C2 0.0312(18) 0.030(2) 0.0240(17) -0.0031(14) 0.0069(14) 0.0007(14)
C3 0.043(2) 0.029(2) 0.0288(18) -0.0028(15) 0.0103(16) -0.0062(15)
C4 0.0382(19) 0.0231(19) 0.038(2) -0.0017(15) 0.0150(16) -0.0007(15)
C5 0.0317(18) 0.0274(19) 0.0275(18) 0.0004(14) 0.0103(14) 0.0044(14)
C6 0.0298(18) 0.0255(19) 0.0225(16) -0.0049(14) 0.0092(14) -0.0029(13)
C7 0.0193(16) 0.0277(19) 0.0215(16) -0.0010(13) 0.0062(13) 0.0021(13)
C8 0.036(2) 0.0264(19) 0.0254(18) 0.0007(15) -0.0015(15) -0.0014(14)
C9 0.0279(18) 0.0288(19) 0.0168(16) -0.0020(14) 0.0059(13) 0.0003(13)
C10 0.0294(17) 0.0246(19) 0.0226(17) -0.0046(14) 0.0092(14) -0.0027(13)
C11 0.0307(18) 0.0254(18) 0.0315(18) -0.0007(14) 0.0124(14) 0.0042(14)
C12 0.0272(18) 0.036(2) 0.0265(18) 0.0030(15) 0.0040(14) 0.0035(15)
C13 0.0338(19) 0.035(2) 0.0239(18) 0.0005(15) 0.0061(14) -0.0035(14)
C14 0.0263(17) 0.0276(18) 0.0253(17) 0.0010(14) 0.0059(13) -0.0004(14)
O1W 0.0406(15) 0.0385(16) 0.0343(14) -0.0005(12) 0.0019(11) 0.0024(12)

loop_
_atom_type_symbol
_atom_type_description
_atom_type_scat_dispersion_real
_atom_type_scat_dispersion_imag
_atom_type_scat_source
C C 0.0033 0.0016 'International Tables Vol C Tables 4.2.6.8 and 6.1.1.4'
H H 0.0000 0.0000 'International Tables Vol C Tables 4.2.6.8 and 6.1.1.4'
N N 0.0061 0.0033 'International Tables Vol C Tables 4.2.6.8 and 6.1.1.4'
O O 0.0106 0.0060 'International Tables Vol C Tables 4.2.6.8 and 6.1.1.4'

loop_
_geom_angle_atom_site_label_1
_geom_angle_atom_site_label_2
_geom_angle_atom_site_label_3
_geom_angle
C2 O1 H1O 103(3)
C6 O2 H2O 107(2)
C7 N1 N2 119.1(3)
N1 N2 C9 120.2(2)
N1 N2 H2N 123(2)
C9 N2 H2N 117(2)
O4 N3 O3 122.0(3)
O4 N3 C10 119.1(3)
O3 N3 C10 119.0(3)
C6 C1 C2 115.2(3)
C6 C1 C7 123.8(3)
C2 C1 C7 121.0(3)
O1 C2 C3 116.5(3)
O1 C2 C1 121.0(3)
C3 C2 C1 122.5(3)
C4 C3 C2 119.7(3)
C4 C3 H3 120.2
C2 C3 H3 120.2
C3 C4 C5 120.5(3)
C3 C4 H4 119.8
C5 C4 H4 119.8
C4 C5 C6 120.5(3)
C4 C5 H5 119.8
C6 C5 H5 119.8
O2 C6 C5 119.4(3)
O2 C6 C1 118.9(3)
C5 C6 C1 121.6(3)
N1 C7 C1 115.5(3)
N1 C7 C8 120.1(3)
C1 C7 C8 124.5(2)
C7 C8 H8A 109.5
C7 C8 H8B 109.5
H8A C8 H8B 109.5
C7 C8 H8C 109.5
H8A C8 H8C 109.5
H8B C8 H8C 109.5
N2 C9 C14 120.6(3)
N2 C9 C10 123.0(3)
C14 C9 C10 116.3(3)
C11 C10 C9 121.5(3)
C11 C10 N3 116.4(3)
C9 C10 N3 122.2(3)
C12 C11 C10 120.5(3)
C12 C11 H11 119.8
C10 C11 H11 119.8
C11 C12 C13 118.8(3)
C11 C12 H12 120.6
C13 C12 H12 120.6
C14 C13 C12 121.6(3)
C14 C13 H13 119.2
C12 C13 H13 119.2
C13 C14 C9 121.3(3)
C13 C14 H14 119.3
C9 C14 H14 119.3
H1W O1W H2W 111(3)

loop_
_geom_bond_atom_site_label_1
_geom_bond_atom_site_label_2
_geom_bond_distance
O1 C2 1.359(4)
O1 H1O 0.844(10)
O2 C6 1.361(3)
O2 H2O 0.844(10)
O3 N3 1.242(3)
O4 N3 1.238(3)
N1 C7 1.305(3)
N1 N2 1.366(3)
N2 C9 1.370(4)
N2 H2N 0.880(10)
N3 C10 1.445(4)
C1 C6 1.422(4)
C1 C2 1.430(4)
C1 C7 1.483(4)
C2 C3 1.380(4)
C3 C4 1.379(4)
C3 H3 0.9500
C4 C5 1.377(4)
C4 H4 0.9500
C5 C6 1.387(4)
C5 H5 0.9500
C7 C8 1.494(4)
C8 H8A 0.9800
C8 H8B 0.9800
C8 H8C 0.9800
C9 C14 1.407(4)
C9 C10 1.411(4)
C10 C11 1.399(4)
C11 C12 1.376(4)
C11 H11 0.9500
C12 C13 1.381(4)
C12 H12 0.9500
C13 C14 1.378(4)
C13 H13 0.9500
C14 H14 0.9500
O1W H1W 0.841(10)
O1W H2W 0.845(10)

loop_
_geom_hbond_atom_site_label_D
_geom_hbond_atom_site_label_H
_geom_hbond_atom_site_label_A
_geom_hbond_site_symmetry_A
_geom_hbond_distance_DH
_geom_hbond_distance_HA
_geom_hbond_distance_DA
_geom_hbond_angle_DHA
O1 H1O N1 . 0.845(19) 1.69(2) 2.489(3) 157(4)
N2 H2N O3 . 0.88(2) 1.93(2) 2.602(3) 132(2)
O2 H2O O1W 3_757 0.84(3) 1.90(3) 2.742(3) 174(2)
O1W H1W O1 3_656 0.84(2) 2.08(3) 2.910(3) 169(3)
O1W H2W O4 2_555 0.85(3) 2.50(3) 3.256(3) 150(3)
C11 H11 O3 2_454 0.95 2.52 3.447(4) 166

loop_
_geom_torsion_atom_site_label_1
_geom_torsion_atom_site_label_2
_geom_torsion_atom_site_label_3
_geom_torsion_atom_site_label_4
_geom_torsion
C7 N1 N2 C9 -178.3(3)
C6 C1 C2 O1 179.6(3)
C7 C1 C2 O1 0.5(4)
C6 C1 C2 C3 -0.7(4)
C7 C1 C2 C3 -179.8(3)
O1 C2 C3 C4 -179.0(3)
C1 C2 C3 C4 1.3(5)
C2 C3 C4 C5 -0.5(5)
C3 C4 C5 C6 -0.8(5)
C4 C5 C6 O2 -177.8(3)
C4 C5 C6 C1 1.5(5)
C2 C1 C6 O2 178.6(3)
C7 C1 C6 O2 -2.3(4)
C2 C1 C6 C5 -0.7(4)
C7 C1 C6 C5 178.4(3)
N2 N1 C7 C1 -179.4(2)
N2 N1 C7 C8 1.2(4)
C6 C1 C7 N1 173.6(3)
C2 C1 C7 N1 -7.4(4)
C6 C1 C7 C8 -7.0(5)
C2 C1 C7 C8 172.1(3)
N1 N2 C9 C14 0.9(4)
N1 N2 C9 C10 -179.8(3)
N2 C9 C10 C11 -178.6(3)
C14 C9 C10 C11 0.7(4)
N2 C9 C10 N3 1.2(5)
C14 C9 C10 N3 -179.5(3)
O4 N3 C10 C11 -3.3(4)
O3 N3 C10 C11 177.0(3)
O4 N3 C10 C9 176.9(3)
O3 N3 C10 C9 -2.8(4)
C9 C10 C11 C12 0.0(4)
N3 C10 C11 C12 -179.8(3)
C10 C11 C12 C13 -0.6(5)
C11 C12 C13 C14 0.4(5)
C12 C13 C14 C9 0.3(5)
N2 C9 C14 C13 178.5(3)
C10 C9 C14 C13 -0.8(4)
